data_4066790
loop_
_publ_author_name
'Terrasson, Vincent'
'Planas, Jos\'e Giner'
'Vi\~nas, Clara'
'Teixidor, Francesc'
'Prim, Damien'
'Light, Mark E.'
'Hursthouse, Michael B.'

_publ_section_title
;
 closo-o-Carboranylmethylamine&#x2212;Pyridine Associations: Synthesis,
 Characterization, and First Complexation Studies
;
_journal_issue 18
_journal_name_full Organometallics
_journal_page_first 4130
_journal_paper_doi 10.1021/om1006374
_journal_volume 29
_journal_year 2010
_chemical_compound_source Pepe
_chemical_formula_moiety 'C18 H30 B10 N2'
_chemical_formula_sum 'C18 H30 B10 N2'
_chemical_formula_weight 382.54
_chemical_name_systematic
;
 ?
;
_space_group_IT_number 14
_symmetry_cell_setting monoclinic
_symmetry_space_group_name_Hall '-P 2yn'
_symmetry_space_group_name_H-M 'P 1 21/n 1'
_atom_sites_solution_hydrogens geom
_atom_sites_solution_primary direct
_atom_sites_solution_secondary difmap
_audit_creation_method SHELXL-97
_cell_angle_alpha 90.00
_cell_angle_beta 99.871(2)
_cell_angle_gamma 90.00
_cell_formula_units_Z 4
_cell_length_a 10.3191(3)
_cell_length_b 17.9523(6)
_cell_length_c 11.9854(4)
_cell_measurement_reflns_used 9452
_cell_measurement_temperature 120(2)
_cell_measurement_theta_max 27.48
_cell_measurement_theta_min 2.91
_cell_volume 2187.45(12)
_computing_cell_refinement 'DENZO (Otwinowski & Minor, 1997) & COLLECT (Hooft, R.W.W., 1998)'
_computing_data_collection 'COLLECT (Hooft, R.W.W., 1998)'
_computing_data_reduction 'DENZO (Otwinowski & Minor, 1997) & COLLECT (Hooft, R.W.W., 1998)'
_computing_molecular_graphics 'CAMERON (Watkin, et al., 1993)'
_computing_publication_material 'WINGX (Farrugia, 1998)'
_computing_structure_refinement 'SHELXL-97 (Sheldrick, 2008)'
_computing_structure_solution 'SHELXS-97 (Sheldrick, 2008)'
_diffrn_ambient_temperature 120(2)
_diffrn_detector_area_resol_mean 9.091
_diffrn_measured_fraction_theta_full 0.999
_diffrn_measured_fraction_theta_max 0.999
_diffrn_measurement_device_type 'Bruker-Nonius Roper CCD camera on \k-goniostat'
_diffrn_measurement_method '\f & \w scans'
_diffrn_radiation_monochromator graphite
_diffrn_radiation_source 'Bruker-Nonius FR591 rotating anode'
_diffrn_radiation_type MoK\a
_diffrn_radiation_wavelength 0.71073
_diffrn_reflns_av_R_equivalents 0.1068
_diffrn_reflns_av_sigmaI/netI 0.1002
_diffrn_reflns_limit_h_max 13
_diffrn_reflns_limit_h_min -13
_diffrn_reflns_limit_k_max 23
_diffrn_reflns_limit_k_min -23
_diffrn_reflns_limit_l_max 15
_diffrn_reflns_limit_l_min -15
_diffrn_reflns_number 26333
_diffrn_reflns_theta_full 27.48
_diffrn_reflns_theta_max 27.48
_diffrn_reflns_theta_min 3.03
_exptl_absorpt_coefficient_mu 0.061
_exptl_absorpt_correction_T_max 0.9892
_exptl_absorpt_correction_T_min 0.9833
_exptl_absorpt_correction_type multi-scan
_exptl_absorpt_process_details 'SADABS 2007/2 (Sheldrick, G.M., 2007)'
_exptl_crystal_colour colourless
_exptl_crystal_density_diffrn 1.162
_exptl_crystal_density_method 'not measured'
_exptl_crystal_description fragment
_exptl_crystal_F_000 808
_exptl_crystal_size_max 0.28
_exptl_crystal_size_mid 0.20
_exptl_crystal_size_min 0.18
_refine_diff_density_max 0.325
_refine_diff_density_min -0.330
_refine_diff_density_rms 0.083
_refine_ls_extinction_coef 0.024(3)
_refine_ls_extinction_expression Fc^*^=kFc[1+0.001xFc^2^\l^3^/sin(2\q)]^-1/4^
_refine_ls_extinction_method SHELXL
_refine_ls_goodness_of_fit_ref 1.027
_refine_ls_hydrogen_treatment constr
_refine_ls_matrix_type full
_refine_ls_number_parameters 274
_refine_ls_number_reflns 5014
_refine_ls_number_restraints 0
_refine_ls_restrained_S_all 1.027
_refine_ls_R_factor_all 0.1210
_refine_ls_R_factor_gt 0.0684
_refine_ls_shift/su_max 0.000
_refine_ls_shift/su_mean 0.000
_refine_ls_structure_factor_coef Fsqd
_refine_ls_weighting_details 'calc w=1/[\s^2^(Fo^2^)+(0.0919P)^2^+0.0273P] where P=(Fo^2^+2Fc^2^)/3'
_refine_ls_weighting_scheme calc
_refine_ls_wR_factor_gt 0.1522
_refine_ls_wR_factor_ref 0.1798
_reflns_number_gt 3089
_reflns_number_total 5014
_reflns_threshold_expression >2\s(I)
_cod_data_source_file om1006374_si_002.cif
_cod_data_source_block 2009gjt0003
_cod_original_cell_volume 2187.44(12)
_cod_original_sg_symbol_H-M 'P 21/n'
_cod_database_code 4066790

loop_
_symmetry_equiv_pos_as_xyz
'x, y, z'
'-x+1/2, y+1/2, -z+1/2'
'-x, -y, -z'
'x-1/2, -y-1/2, z-1/2'

loop_
_atom_site_label
_atom_site_type_symbol
_atom_site_fract_x
_atom_site_fract_y
_atom_site_fract_z
_atom_site_U_iso_or_equiv
_atom_site_adp_type
_atom_site_occupancy
_atom_site_symmetry_multiplicity
_atom_site_calc_flag
_atom_site_refinement_flags
C1 C 0.76562(19) 0.14411(11) 0.75737(17) 0.0189(5) Uani 1 1 d .
C2 C 0.8288(2) 0.23324(11) 0.75151(17) 0.0208(5) Uani 1 1 d .
C3 C 0.67323(19) 0.13435(11) 0.84504(17) 0.0199(5) Uani 1 1 d .
H3 H 0.6406 0.1857 0.8570 0.024 Uiso 1 1 calc R
C4 C 0.7405(2) 0.10886(11) 0.96227(18) 0.0206(5) Uani 1 1 d .
C5 C 0.7275(2) 0.15082(12) 1.05685(18) 0.0249(5) Uani 1 1 d .
H5 H 0.6814 0.1969 1.0486 0.030 Uiso 1 1 calc R
C6 C 0.7821(2) 0.12499(13) 1.16333(19) 0.0294(5) Uani 1 1 d .
H6 H 0.7743 0.1528 1.2292 0.035 Uiso 1 1 calc R
C7 C 0.8485(2) 0.05775(13) 1.17166(19) 0.0292(6) Uani 1 1 d .
H7 H 0.8858 0.0379 1.2435 0.035 Uiso 1 1 calc R
C8 C 0.8595(2) 0.02013(13) 1.07295(19) 0.0294(5) Uani 1 1 d .
H8 H 0.9070 -0.0254 1.0791 0.035 Uiso 1 1 calc R
C9 C 0.4412(2) 0.11351(12) 0.8510(2) 0.0266(5) Uani 1 1 d .
H9A H 0.4707 0.1157 0.9340 0.032 Uiso 1 1 calc R
H9B H 0.3726 0.0746 0.8354 0.032 Uiso 1 1 calc R
C10 C 0.3814(2) 0.18794(13) 0.8108(2) 0.0305(6) Uani 1 1 d .
H10A H 0.4476 0.2272 0.8289 0.046 Uiso 1 1 calc R
H10B H 0.3066 0.1985 0.8488 0.046 Uiso 1 1 calc R
H10C H 0.3513 0.1863 0.7287 0.046 Uiso 1 1 calc R
C11 C 0.5714(2) 0.01002(11) 0.79727(19) 0.0264(5) Uani 1 1 d .
H11A H 0.5612 -0.0099 0.8723 0.032 Uiso 1 1 calc R
H11B H 0.6615 -0.0020 0.7847 0.032 Uiso 1 1 calc R
C12 C 0.4720(2) -0.02734(13) 0.7061(2) 0.0315(6) Uani 1 1 d .
H12A H 0.3827 -0.0156 0.7184 0.047 Uiso 1 1 calc R
H12B H 0.4852 -0.0814 0.7097 0.047 Uiso 1 1 calc R
H12C H 0.4838 -0.0090 0.6315 0.047 Uiso 1 1 calc R
C13 C 0.79913(19) 0.29217(11) 0.83369(17) 0.0198(5) Uani 1 1 d .
C14 C 0.8886(2) 0.30590(11) 0.93210(18) 0.0229(5) Uani 1 1 d .
H14 H 0.9661 0.2765 0.9490 0.027 Uiso 1 1 calc R
C15 C 0.8659(2) 0.36217(12) 1.00596(18) 0.0241(5) Uani 1 1 d .
H15 H 0.9280 0.3713 1.0728 0.029 Uiso 1 1 calc R
C16 C 0.7530(2) 0.40491(12) 0.98227(19) 0.0246(5) Uani 1 1 d .
H16 H 0.7367 0.4430 1.0332 0.029 Uiso 1 1 calc R
C17 C 0.6641(2) 0.39192(12) 0.88427(19) 0.0258(5) Uani 1 1 d .
H17 H 0.5865 0.4213 0.8680 0.031 Uiso 1 1 calc R
C18 C 0.6866(2) 0.33644(11) 0.80924(18) 0.0242(5) Uani 1 1 d .
H18 H 0.6256 0.3286 0.7414 0.029 Uiso 1 1 calc R
B3 B 0.7038(2) 0.20270(13) 0.6472(2) 0.0207(5) Uani 1 1 d .
H3A H 0.6013 0.2255 0.6352 0.025 Uiso 1 1 calc R
B4 B 0.7350(2) 0.10729(14) 0.6237(2) 0.0223(5) Uani 1 1 d .
H4 H 0.6536 0.0669 0.5942 0.027 Uiso 1 1 calc R
B5 B 0.8765(2) 0.08091(14) 0.7220(2) 0.0221(6) Uani 1 1 d .
H5A H 0.8891 0.0232 0.7576 0.027 Uiso 1 1 calc R
B6 B 0.9312(2) 0.16065(13) 0.8051(2) 0.0215(5) Uani 1 1 d .
H6A H 0.9778 0.1560 0.8963 0.026 Uiso 1 1 calc R
B7 B 0.8382(2) 0.25648(14) 0.6155(2) 0.0229(6) Uani 1 1 d .
H7A H 0.8250 0.3145 0.5809 0.027 Uiso 1 1 calc R
B8 B 0.7816(2) 0.17700(14) 0.5323(2) 0.0236(6) Uani 1 1 d .
H8A H 0.7313 0.1827 0.4422 0.028 Uiso 1 1 calc R
B9 B 0.8900(2) 0.10130(14) 0.5793(2) 0.0246(6) Uani 1 1 d .
H9 H 0.9118 0.0568 0.5197 0.030 Uiso 1 1 calc R
B10 B 1.0118(2) 0.13416(14) 0.6924(2) 0.0247(6) Uani 1 1 d .
H10 H 1.1144 0.1114 0.7084 0.030 Uiso 1 1 calc R
B11 B 0.9799(2) 0.22963(14) 0.7137(2) 0.0233(6) Uani 1 1 d .
H11 H 1.0609 0.2701 0.7441 0.028 Uiso 1 1 calc R
B12 B 0.9542(3) 0.19275(14) 0.5740(2) 0.0256(6) Uani 1 1 d .
H12 H 1.0184 0.2084 0.5112 0.031 Uiso 1 1 calc R
N1 N 0.80694(17) 0.04418(10) 0.96919(15) 0.0269(5) Uani 1 1 d .
N2 N 0.55417(16) 0.09176(9) 0.79673(15) 0.0219(4) Uani 1 1 d .

loop_
_atom_site_aniso_label
_atom_site_aniso_U_11
_atom_site_aniso_U_22
_atom_site_aniso_U_33
_atom_site_aniso_U_23
_atom_site_aniso_U_13
_atom_site_aniso_U_12
C1 0.0193(10) 0.0169(10) 0.0201(11) -0.0003(9) 0.0023(8) -0.0004(9)
C2 0.0201(11) 0.0206(11) 0.0216(12) 0.0021(9) 0.0035(9) -0.0017(9)
C3 0.0219(11) 0.0171(10) 0.0216(11) 0.0002(9) 0.0064(9) -0.0006(9)
C4 0.0199(11) 0.0219(11) 0.0211(11) 0.0021(9) 0.0067(9) -0.0001(9)
C5 0.0272(12) 0.0225(11) 0.0255(12) 0.0008(9) 0.0061(9) 0.0031(10)
C6 0.0314(12) 0.0343(13) 0.0231(12) -0.0009(10) 0.0063(10) 0.0005(11)
C7 0.0264(12) 0.0369(13) 0.0235(13) 0.0077(10) 0.0023(10) 0.0001(11)
C8 0.0292(12) 0.0300(13) 0.0292(13) 0.0073(11) 0.0055(10) 0.0085(11)
C9 0.0219(11) 0.0303(12) 0.0284(13) -0.0011(10) 0.0065(10) -0.0008(10)
C10 0.0237(12) 0.0346(13) 0.0318(14) -0.0096(11) 0.0009(10) 0.0038(10)
C11 0.0290(12) 0.0183(11) 0.0333(13) 0.0028(10) 0.0092(10) -0.0009(10)
C12 0.0339(13) 0.0243(12) 0.0385(15) -0.0020(11) 0.0123(11) -0.0034(11)
C13 0.0220(11) 0.0175(10) 0.0201(11) 0.0039(9) 0.0046(9) -0.0023(9)
C14 0.0237(12) 0.0214(11) 0.0235(12) 0.0029(9) 0.0039(9) 0.0011(9)
C15 0.0257(12) 0.0251(12) 0.0211(12) 0.0003(9) 0.0023(9) -0.0025(10)
C16 0.0316(13) 0.0201(11) 0.0235(12) -0.0026(9) 0.0089(10) -0.0020(10)
C17 0.0273(12) 0.0220(11) 0.0286(13) 0.0021(10) 0.0057(10) 0.0030(10)
C18 0.0276(12) 0.0206(11) 0.0233(12) 0.0015(9) 0.0010(9) 0.0003(10)
B3 0.0222(13) 0.0198(12) 0.0192(13) -0.0002(10) 0.0009(10) -0.0021(10)
B4 0.0239(13) 0.0236(13) 0.0200(13) -0.0010(10) 0.0052(10) 0.0004(11)
B5 0.0216(13) 0.0218(12) 0.0240(13) -0.0017(10) 0.0068(10) 0.0016(10)
B6 0.0171(12) 0.0211(12) 0.0259(14) 0.0018(11) 0.0023(10) 0.0031(10)
B7 0.0274(13) 0.0231(12) 0.0184(13) 0.0005(10) 0.0048(11) -0.0026(11)
B8 0.0253(13) 0.0255(13) 0.0207(13) -0.0007(11) 0.0057(10) -0.0038(11)
B9 0.0244(13) 0.0258(13) 0.0250(14) -0.0002(11) 0.0078(11) -0.0010(11)
B10 0.0237(13) 0.0239(13) 0.0278(14) -0.0013(11) 0.0080(11) 0.0000(11)
B11 0.0209(12) 0.0239(13) 0.0258(14) 0.0023(11) 0.0058(10) -0.0004(11)
B12 0.0278(14) 0.0265(13) 0.0234(14) -0.0025(11) 0.0072(11) -0.0038(11)
N1 0.0288(10) 0.0268(10) 0.0256(11) 0.0037(8) 0.0066(8) 0.0071(8)
N2 0.0211(9) 0.0191(9) 0.0262(10) -0.0008(8) 0.0067(8) -0.0004(8)

loop_
_atom_type_symbol
_atom_type_description
_atom_type_scat_dispersion_real
_atom_type_scat_dispersion_imag
_atom_type_scat_source
C C 0.0033 0.0016 'International Tables Vol C Tables 4.2.6.8 and 6.1.1.4'
H H 0.0000 0.0000 'International Tables Vol C Tables 4.2.6.8 and 6.1.1.4'
B B 0.0013 0.0007 'International Tables Vol C Tables 4.2.6.8 and 6.1.1.4'
N N 0.0061 0.0033 'International Tables Vol C Tables 4.2.6.8 and 6.1.1.4'

loop_
_geom_angle_atom_site_label_1
_geom_angle_atom_site_label_2
_geom_angle_atom_site_label_3
_geom_angle
C3 C1 B4 123.78(16)
C3 C1 B5 127.49(16)
B4 C1 B5 62.46(13)
C3 C1 B3 113.57(16)
B4 C1 B3 62.20(13)
B5 C1 B3 112.92(16)
C3 C1 B6 118.92(17)
B4 C1 B6 112.89(16)
B5 C1 B6 62.15(13)
B3 C1 B6 111.30(16)
C3 C1 C2 114.35(15)
B4 C1 C2 109.21(15)
B5 C1 C2 109.20(15)
B3 C1 C2 59.87(12)
B6 C1 C2 59.90(12)
C13 C2 B11 119.89(17)
C13 C2 B7 120.25(17)
B11 C2 B7 63.12(14)
C13 C2 B3 118.98(17)
B11 C2 B3 113.67(17)
B7 C2 B3 62.73(13)
C13 C2 B6 117.65(17)
B11 C2 B6 62.62(13)
B7 C2 B6 114.12(16)
B3 C2 B6 111.28(16)
C13 C2 C1 119.98(16)
B11 C2 C1 110.16(15)
B7 C2 C1 110.41(16)
B3 C2 C1 59.76(12)
B6 C2 C1 59.99(12)
N2 C3 C4 114.93(16)
N2 C3 C1 111.13(16)
C4 C3 C1 115.08(16)
N2 C3 H3 104.8
C4 C3 H3 104.8
C1 C3 H3 104.8
N1 C4 C5 122.6(2)
N1 C4 C3 117.54(18)
C5 C4 C3 119.81(18)
C6 C5 C4 119.4(2)
C6 C5 H5 120.3
C4 C5 H5 120.3
C7 C6 C5 118.5(2)
C7 C6 H6 120.7
C5 C6 H6 120.7
C6 C7 C8 118.4(2)
C6 C7 H7 120.8
C8 C7 H7 120.8
N1 C8 C7 123.9(2)
N1 C8 H8 118.1
C7 C8 H8 118.1
N2 C9 C10 113.66(19)
N2 C9 H9A 108.8
C10 C9 H9A 108.8
N2 C9 H9B 108.8
C10 C9 H9B 108.8
H9A C9 H9B 107.7
C9 C10 H10A 109.5
C9 C10 H10B 109.5
H10A C10 H10B 109.5
C9 C10 H10C 109.5
H10A C10 H10C 109.5
H10B C10 H10C 109.5
N2 C11 C12 111.64(17)
N2 C11 H11A 109.3
C12 C11 H11A 109.3
N2 C11 H11B 109.3
C12 C11 H11B 109.3
H11A C11 H11B 108.0
C11 C12 H12A 109.5
C11 C12 H12B 109.5
H12A C12 H12B 109.5
C11 C12 H12C 109.5
H12A C12 H12C 109.5
H12B C12 H12C 109.5
C14 C13 C18 119.00(19)
C14 C13 C2 119.84(18)
C18 C13 C2 121.04(18)
C15 C14 C13 120.7(2)
C15 C14 H14 119.7
C13 C14 H14 119.7
C16 C15 C14 120.0(2)
C16 C15 H15 120.0
C14 C15 H15 120.0
C17 C16 C15 119.6(2)
C17 C16 H16 120.2
C15 C16 H16 120.2
C16 C17 C18 120.8(2)
C16 C17 H17 119.6
C18 C17 H17 119.6
C17 C18 C13 119.9(2)
C17 C18 H18 120.1
C13 C18 H18 120.1
C1 B3 C2 60.37(12)
C1 B3 B8 106.21(17)
C2 B3 B8 105.29(17)
C1 B3 B4 58.57(13)
C2 B3 B4 106.74(16)
B8 B3 B4 60.42(14)
C1 B3 B7 107.10(16)
C2 B3 B7 57.98(13)
B8 B3 B7 60.15(13)
B4 B3 B7 108.66(17)
C1 B3 H3A 122.6
C2 B3 H3A 123.3
B8 B3 H3A 122.7
B4 B3 H3A 121.7
B7 B3 H3A 121.8
C1 B4 B9 105.85(17)
C1 B4 B3 59.23(13)
B9 B4 B3 107.67(17)
C1 B4 B5 58.89(13)
B9 B4 B5 60.11(14)
B3 B4 B5 107.66(17)
C1 B4 B8 106.14(17)
B9 B4 B8 60.36(14)
B3 B4 B8 59.67(14)
B5 B4 B8 108.45(17)
C1 B4 H4 123.7
B9 B4 H4 122.1
B3 B4 H4 121.9
B5 B4 H4 121.6
B8 B4 H4 121.8
C1 B5 B4 58.65(13)
C1 B5 B10 105.88(16)
B4 B5 B10 108.00(17)
C1 B5 B9 105.48(17)
B4 B5 B9 59.87(14)
B10 B5 B9 60.24(14)
C1 B5 B6 59.38(13)
B4 B5 B6 107.60(17)
B10 B5 B6 59.63(14)
B9 B5 B6 107.66(17)
C1 B5 H5A 123.8
B4 B5 H5A 121.8
B10 B5 H5A 122.0
B9 B5 H5A 122.3
B6 B5 H5A 121.8
C2 B6 C1 60.11(12)
C2 B6 B10 104.84(17)
C1 B6 B10 105.56(17)
C2 B6 B5 106.46(16)
C1 B6 B5 58.47(12)
B10 B6 B5 60.12(14)
C2 B6 B11 57.80(12)
C1 B6 B11 106.41(16)
B10 B6 B11 59.88(14)
B5 B6 B11 108.12(18)
C2 B6 H6A 123.5
C1 B6 H6A 123.0
B10 B6 H6A 123.1
B5 B6 H6A 121.9
B11 B6 H6A 122.2
C2 B7 B11 58.34(13)
C2 B7 B8 105.83(16)
B11 B7 B8 107.87(17)
C2 B7 B3 59.28(13)
B11 B7 B3 107.07(17)
B8 B7 B3 59.53(13)
C2 B7 B12 105.11(17)
B11 B7 B12 59.81(14)
B8 B7 B12 60.15(14)
B3 B7 B12 107.18(17)
C2 B7 H7A 124.0
B11 B7 H7A 122.1
B8 B7 H7A 122.0
B3 B7 H7A 122.1
B12 B7 H7A 122.5
B3 B8 B7 60.32(13)
B3 B8 B4 59.91(13)
B7 B8 B4 108.40(17)
B3 B8 B12 107.75(18)
B7 B8 B12 60.09(14)
B4 B8 B12 107.49(18)
B3 B8 B9 107.23(17)
B7 B8 B9 107.79(17)
B4 B8 B9 59.56(14)
B12 B8 B9 59.55(14)
B3 B8 H8A 121.9
B7 B8 H8A 121.3
B4 B8 H8A 121.8
B12 B8 H8A 122.0
B9 B8 H8A 122.3
B4 B9 B12 108.42(18)
B4 B9 B5 60.02(14)
B12 B9 B5 108.40(18)
B4 B9 B10 107.80(18)
B12 B9 B10 60.17(14)
B5 B9 B10 59.85(14)
B4 B9 B8 60.08(14)
B12 B9 B8 60.22(14)
B5 B9 B8 108.15(17)
B10 B9 B8 107.99(18)
B4 B9 H9 121.7
B12 B9 H9 121.3
B5 B9 H9 121.6
B10 B9 H9 121.9
B8 B9 H9 121.6
B6 B10 B11 60.44(14)
B6 B10 B5 60.25(14)
B11 B10 B5 108.67(17)
B6 B10 B9 107.88(17)
B11 B10 B9 107.79(18)
B5 B10 B9 59.91(14)
B6 B10 B12 108.24(17)
B11 B10 B12 59.99(14)
B5 B10 B12 108.07(17)
B9 B10 B12 59.69(14)
B6 B10 H10 121.5
B11 B10 H10 121.4
B5 B10 H10 121.4
B9 B10 H10 122.1
B12 B10 H10 121.8
C2 B11 B10 106.08(17)
C2 B11 B12 105.66(17)
B10 B11 B12 60.36(14)
C2 B11 B7 58.54(13)
B10 B11 B7 108.56(18)
B12 B11 B7 60.31(14)
C2 B11 B6 59.58(13)
B10 B11 B6 59.68(14)
B12 B11 B6 107.93(17)
B7 B11 B6 107.96(17)
C2 B11 H11 123.8
B10 B11 H11 121.8
B12 B11 H11 122.0
B7 B11 H11 121.5
B6 B11 H11 121.6
B9 B12 B11 107.88(18)
B9 B12 B10 60.14(14)
B11 B12 B10 59.65(14)
B9 B12 B7 108.06(17)
B11 B12 B7 59.88(14)
B10 B12 B7 107.67(17)
B9 B12 B8 60.23(14)
B11 B12 B8 107.62(17)
B10 B12 B8 107.98(18)
B7 B12 B8 59.76(14)
B9 B12 H12 121.5
B11 B12 H12 122.0
B10 B12 H12 121.9
B7 B12 H12 121.9
B8 B12 H12 121.8
C8 N1 C4 117.17(19)
C3 N2 C11 114.86(15)
C3 N2 C9 110.82(16)
C11 N2 C9 111.29(17)

loop_
_geom_bond_atom_site_label_1
_geom_bond_atom_site_label_2
_geom_bond_distance
C1 C3 1.545(3)
C1 B4 1.711(3)
C1 B5 1.715(3)
C1 B3 1.723(3)
C1 B6 1.732(3)
C1 C2 1.734(3)
C2 C13 1.512(3)
C2 B11 1.698(3)
C2 B7 1.702(3)
C2 B3 1.725(3)
C2 B6 1.730(3)
C3 N2 1.478(2)
C3 C4 1.527(3)
C3 H3 1.0000
C4 N1 1.344(3)
C4 C5 1.387(3)
C5 C6 1.384(3)
C5 H5 0.9500
C6 C7 1.383(3)
C6 H6 0.9500
C7 C8 1.384(3)
C7 H7 0.9500
C8 N1 1.340(3)
C8 H8 0.9500
C9 N2 1.481(3)
C9 C10 1.515(3)
C9 H9A 0.9900
C9 H9B 0.9900
C10 H10A 0.9800
C10 H10B 0.9800
C10 H10C 0.9800
C11 N2 1.478(3)
C11 C12 1.521(3)
C11 H11A 0.9900
C11 H11B 0.9900
C12 H12A 0.9800
C12 H12B 0.9800
C12 H12C 0.9800
C13 C14 1.390(3)
C13 C18 1.396(3)
C14 C15 1.389(3)
C14 H14 0.9500
C15 C16 1.384(3)
C15 H15 0.9500
C16 C17 1.381(3)
C16 H16 0.9500
C17 C18 1.388(3)
C17 H17 0.9500
C18 H18 0.9500
B3 B8 1.770(3)
B3 B4 1.774(3)
B3 B7 1.784(3)
B3 H3A 1.1200
B4 B9 1.774(4)
B4 B5 1.776(3)
B4 B8 1.783(3)
B4 H4 1.1200
B5 B10 1.777(3)
B5 B9 1.778(4)
B5 B6 1.779(3)
B5 H5A 1.1200
B6 B10 1.768(4)
B6 B11 1.782(3)
B6 H6A 1.1200
B7 B11 1.779(3)
B7 B8 1.781(3)
B7 B12 1.787(4)
B7 H7A 1.1200
B8 B12 1.788(4)
B8 B9 1.788(4)
B8 H8A 1.1200
B9 B12 1.776(3)
B9 B10 1.784(4)
B9 H9 1.1200
B10 B11 1.772(3)
B10 B12 1.784(4)
B10 H10 1.1200
B11 B12 1.778(4)
B11 H11 1.1200
B12 H12 1.1200
